data_2205175
loop_
_publ_author_name
'Deng, Bin'
'Ibers, James A.'

_publ_section_title
;
 CsYbSe~2~
;
_journal_issue 2
_journal_name_full 'Acta Crystallographica Section E'
_journal_page_first i15
_journal_page_last i17
_journal_paper_doi 10.1107/S1600536805001157
_journal_volume 61
_journal_year 2005
_chemical_formula_iupac 'Cs Yb Se2'
_chemical_formula_structural 'Cs Yb Se2'
_chemical_formula_sum 'Cs Se2 Yb'
_chemical_formula_weight 463.87
_chemical_name_systematic
;
Cesium ytterbium diselenide
;
_space_group_IT_number 194
_symmetry_cell_setting hexagonal
_symmetry_space_group_name_Hall '-P 6c 2c'
_symmetry_space_group_name_H-M 'P 63/m m c'
_atom_sites_solution_primary direct
_atom_sites_solution_secondary difmap
_audit_creation_method SHELXL-97
_cell_angle_alpha 90.00
_cell_angle_beta 90.00
_cell_angle_gamma 120.00
_cell_formula_units_Z 2
_cell_length_a 4.1539(3)
_cell_length_b 4.1539(3)
_cell_length_c 16.508(2)
_cell_measurement_reflns_used 2727
_cell_measurement_temperature 153(2)
_cell_measurement_theta_max 28.96
_cell_measurement_theta_min 2.47
_cell_volume 246.68(4)
_computing_cell_refinement 'SAINT (Bruker, 2003)'
_computing_data_collection 'SMART (Bruker, 2003)'
_computing_data_reduction SAINT
_computing_molecular_graphics 'XP in SHELXTL'
_computing_publication_material SHELXTL
_computing_structure_refinement 'SHELXL97 in SHELXTL'
_computing_structure_solution 'SHELXTL (Sheldrick, 2003)'
_diffrn_ambient_temperature 153(2)
_diffrn_measured_fraction_theta_full 0.936
_diffrn_measured_fraction_theta_max 0.906
_diffrn_measurement_device_type 'Bruker SMART 1000 CCD'
_diffrn_measurement_method '0.3\% \w'
_diffrn_radiation_monochromator graphite
_diffrn_radiation_source 'fine-focus sealed tube'
_diffrn_radiation_type MoK\a
_diffrn_radiation_wavelength 0.71073
_diffrn_reflns_av_R_equivalents 0.0326
_diffrn_reflns_av_sigmaI/netI 0.0132
_diffrn_reflns_limit_h_max 5
_diffrn_reflns_limit_h_min -5
_diffrn_reflns_limit_k_max 5
_diffrn_reflns_limit_k_min -5
_diffrn_reflns_limit_l_max 22
_diffrn_reflns_limit_l_min -21
_diffrn_reflns_number 2727
_diffrn_reflns_theta_full 25.00
_diffrn_reflns_theta_max 28.96
_diffrn_reflns_theta_min 2.47
_diffrn_standards_decay_% <1
_diffrn_standards_interval_count 0
_diffrn_standards_interval_time 0
_diffrn_standards_number 0
_exptl_absorpt_coefficient_mu 40.782
_exptl_absorpt_correction_T_max 0.20055
_exptl_absorpt_correction_T_min 0.05136
_exptl_absorpt_correction_type numerical
_exptl_absorpt_process_details '(face-indexed; SHELXTL; Sheldrick, 2003)'
_exptl_crystal_colour red
_exptl_crystal_density_diffrn 6.245
_exptl_crystal_density_method 'not measured'
_exptl_crystal_description plate
_exptl_crystal_F_000 386
_exptl_crystal_size_max 0.080
_exptl_crystal_size_mid 0.074
_exptl_crystal_size_min 0.040
_refine_diff_density_max 1.11
_refine_diff_density_min -1.58
_refine_ls_extinction_coef 0.0231(15)
_refine_ls_extinction_expression Fc^*^=kFc[1+0.001xFc^2^\l^3^/sin(2\q)]^-1/4^
_refine_ls_extinction_method SHELXL97
_refine_ls_goodness_of_fit_ref 1.703
_refine_ls_hydrogen_treatment none
_refine_ls_matrix_type full
_refine_ls_number_parameters 9
_refine_ls_number_reflns 158
_refine_ls_number_restraints 0
_refine_ls_restrained_S_all 1.703
_refine_ls_R_factor_all 0.0208
_refine_ls_R_factor_gt 0.0186
_refine_ls_shift/su_max 0.000
_refine_ls_shift/su_mean 0.000
_refine_ls_structure_factor_coef Fsqd
_refine_ls_weighting_details 'w = 1/[\s^2^(Fo^2^)+(0.017P)^2^] where P = (Fo^2^+2Fc^2^)/3'
_refine_ls_weighting_scheme calc
_refine_ls_wR_factor_gt 0.0405
_refine_ls_wR_factor_ref 0.0408
_reflns_number_gt 153
_reflns_number_total 158
_reflns_threshold_expression I>2\s(I)
_cod_data_source_file wm6047.cif
_cod_data_source_block I
_cod_database_code 2205175
_cod_database_fobs_code 2205175

loop_
_symmetry_equiv_pos_as_xyz
'x, y, z'
'-y, x-y, z'
'-x+y, -x, z'
'-x, -y, z+1/2'
'y, -x+y, z+1/2'
'x-y, x, z+1/2'
'y, x, -z'
'x-y, -y, -z'
'-x, -x+y, -z'
'-y, -x, -z+1/2'
'-x+y, y, -z+1/2'
'x, x-y, -z+1/2'
'-x, -y, -z'
'y, -x+y, -z'
'x-y, x, -z'
'x, y, -z-1/2'
'-y, x-y, -z-1/2'
'-x+y, -x, -z-1/2'
'-y, -x, z'
'-x+y, y, z'
'x, x-y, z'
'y, x, z-1/2'
'x-y, -y, z-1/2'
'-x, -x+y, z-1/2'

loop_
_atom_site_label
_atom_site_fract_x
_atom_site_fract_y
_atom_site_fract_z
_atom_site_U_iso_or_equiv
_atom_site_adp_type
_atom_site_calc_flag
_atom_site_refinement_flags
_atom_site_occupancy
_atom_site_type_symbol
Cs 0.3333 0.6667 0.2500 0.0086(2) Uani d S 1 Cs
Yb 0.0000 0.0000 0.0000 0.0050(2) Uani d S 1 Yb
Se 0.3333 0.6667 0.59251(5) 0.0050(2) Uani d S 1 Se

loop_
_atom_site_aniso_label
_atom_site_aniso_U_11
_atom_site_aniso_U_22
_atom_site_aniso_U_33
_atom_site_aniso_U_12
_atom_site_aniso_U_13
_atom_site_aniso_U_23
Cs 0.0098(3) 0.0098(3) 0.0063(4) 0.00489(14) 0.000 0.000
Yb 0.0051(2) 0.0051(2) 0.0047(3) 0.00256(12) 0.000 0.000
Se 0.0056(3) 0.0056(3) 0.0038(4) 0.00279(14) 0.000 0.000

loop_
_atom_type_symbol
_atom_type_description
_atom_type_scat_dispersion_real
_atom_type_scat_dispersion_imag
_atom_type_scat_source
Se Se -0.0929 2.2259 'International Tables Vol C Tables 4.2.6.8 and 6.1.1.4'
Cs Cs -0.3680 2.1192 'International Tables Vol C Tables 4.2.6.8 and 6.1.1.4'
Yb Yb -0.3850 5.5486 'International Tables Vol C Tables 4.2.6.8 and 6.1.1.4'

loop_
_geom_angle_atom_site_label_1
_geom_angle_atom_site_label_2
_geom_angle_atom_site_label_3
_geom_angle_site_symmetry_1
_geom_angle_site_symmetry_3
_geom_angle
_geom_angle_publ_flag
Se Cs Se 4_564 13_676 140.365(8) y
Se Cs Se 4_564 4_674 71.918(15) y
Se Cs Se 13_676 4_674 94.617(19) y
Se Cs Se 4_564 13_566 94.617(19) ?
Se Cs Se 13_676 13_566 71.918(15) ?
Se Cs Se 4_674 13_566 140.365(7) ?
Se Cs Se 4_564 4_664 71.918(15) ?
Se Cs Se 13_676 4_664 140.365(8) ?
Se Cs Se 4_674 4_664 71.918(15) ?
Se Cs Se 13_566 4_664 140.365(8) ?
Se Cs Se 4_564 13_666 140.365(7) ?
Se Cs Se 13_676 13_666 71.918(15) ?
Se Cs Se 4_674 13_666 140.365(8) ?
Se Cs Se 13_566 13_666 71.918(15) ?
Se Cs Se 4_664 13_666 94.617(19) ?
Se Yb Se 16_546 4_564 180.00(3) ?
Se Yb Se 16_546 16_446 93.855(19) y
Se Yb Se 4_564 16_446 86.145(19) y
Se Yb Se 16_546 4_664 86.145(19) ?
Se Yb Se 4_564 4_664 93.855(19) ?
Se Yb Se 16_446 4_664 180.00(3) ?
Se Yb Se 16_546 16_556 93.855(19) ?
Se Yb Se 4_564 16_556 86.145(19) ?
Se Yb Se 16_446 16_556 93.855(19) ?
Se Yb Se 4_664 16_556 86.145(19) ?
Se Yb Se 16_546 4_554 86.145(19) ?
Se Yb Se 4_564 4_554 93.855(19) ?
Se Yb Se 16_446 4_554 86.145(19) ?
Se Yb Se 4_664 4_554 93.855(19) ?
Se Yb Se 16_556 4_554 180.00(3) ?
Yb Se Yb 4_565 4 93.855(19) ?
Yb Se Yb 4_565 4_665 93.855(19) ?
Yb Se Yb 4 4_665 93.855(19) ?
Yb Se Cs 4_565 13_676 96.248(8) ?
Yb Se Cs 4 13_676 165.18(2) ?
Yb Se Cs 4_665 13_676 96.248(8) ?
Yb Se Cs 4_565 13_566 96.248(8) ?
Yb Se Cs 4 13_566 96.248(8) ?
Yb Se Cs 4_665 13_566 165.18(2) ?
Cs Se Cs 13_676 13_566 71.918(15) ?
Yb Se Cs 4_565 13_666 165.18(2) ?
Yb Se Cs 4 13_666 96.248(8) ?
Yb Se Cs 4_665 13_666 96.248(8) ?
Cs Se Cs 13_676 13_666 71.918(15) ?
Cs Se Cs 13_566 13_666 71.918(15) ?

loop_
_geom_bond_atom_site_label_1
_geom_bond_atom_site_label_2
_geom_bond_site_symmetry_2
_geom_bond_distance
_geom_bond_publ_flag
Cs Se 4_564 3.5370(6) y
Cs Se 13_676 3.5370(6) ?
Cs Se 4_674 3.5370(6) ?
Cs Se 13_566 3.5370(6) ?
Cs Se 4_664 3.5370(6) ?
Cs Se 13_666 3.5370(6) ?
Cs Cs 1_445 4.1539(3) ?
Cs Cs 1_665 4.1539(3) ?
Cs Cs 1_545 4.1539(3) ?
Cs Cs 1_655 4.1539(3) ?
Cs Cs 1_565 4.1539(3) ?
Cs Cs 1_455 4.1539(3) ?
Yb Se 16_546 2.8432(5) y
Yb Se 4_564 2.8432(5) ?
Yb Se 16_446 2.8432(5) ?
Yb Se 4_664 2.8432(5) ?
Yb Se 16_556 2.8432(5) ?
Yb Se 4_554 2.8432(5) ?
Yb Yb 1_665 4.1539(3) ?
Yb Yb 1_445 4.1539(3) ?
Yb Yb 1_545 4.1539(3) ?
Yb Yb 1_455 4.1539(3) ?
Yb Yb 1_655 4.1539(3) ?
Yb Yb 1_565 4.1539(3) ?
Se Yb 4_565 2.8432(5) ?
Se Yb 4 2.8432(5) ?
Se Yb 4_665 2.8432(5) ?
Se Cs 13_676 3.5370(6) ?
Se Cs 13_566 3.5370(6) ?
Se Cs 13_666 3.5370(6) ?
